data_7122634
loop_
_publ_author_name
'Roy, Subhra Kanti'
'Tiwari, Anuj'
'Saleem, Mohammed'
'Jana, Chandan K.'

_publ_section_title
;
 Metal free direct C(sp<sup>2</sup>)-H arylaminations using nitrosoarenes
 to 2-hydroxy-di(het)aryl amines as multifunctional A\b-aggregation
 modulators.
;
_journal_issue 100
_journal_name_full 'Chemical communications (Cambridge, England)'
_journal_page_first 14081
_journal_page_last 14084
_journal_paper_doi 10.1039/c8cc08470j
_journal_volume 54
_journal_year 2018
_chemical_compound_source synthesis
_chemical_formula_moiety 'C18 H15 N O3'
_chemical_formula_sum 'C2.48 H2.07 N0.14 O0.41'
_chemical_formula_weight 40.46
_chemical_name_systematic unk
_space_group_crystal_system orthorhombic
_space_group_IT_number 61
_space_group_name_Hall '-P 2ac 2ab'
_space_group_name_H-M_alt 'P b c a'
_symmetry_cell_setting orthorhombic
_symmetry_space_group_name_Hall '-P 2ac 2ab'
_symmetry_space_group_name_H-M 'P b c a'
_atom_sites_solution_hydrogens mixed
_audit_creation_method SHELXL-2013
_audit_update_record
;
2018-09-06 deposited with the CCDC.
2018-11-23 downloaded from the CCDC.
;
_cell_angle_alpha 90
_cell_angle_beta 90
_cell_angle_gamma 90
_cell_formula_units_Z 58
_cell_length_a 13.692(3)
_cell_length_b 9.810(2)
_cell_length_c 21.438(5)
_cell_measurement_reflns_used 19610
_cell_measurement_temperature 296(2)
_cell_measurement_theta_max 25.05
_cell_measurement_theta_min 1.90
_cell_volume 2879.5(11)
_computing_cell_refinement 'CrysAlisPro, Agilent Technologies'
_computing_data_collection 'CrysAlisPro, Agilent Technologies'
_computing_data_reduction 'CrysAlisPro, Agilent Technologies'
_computing_molecular_graphics 'Brucker SHELXTL'
_computing_publication_material 'Brucker SHELXTL'
_computing_structure_refinement 'SHELXL-2013 (Sheldrick, 2013)'
_computing_structure_solution 'SHELXL-2013 (Sheldrick, 2013)'
_diffrn_ambient_temperature 296(2)
_diffrn_measured_fraction_theta_full 0.974
_diffrn_measured_fraction_theta_max 0.993
_diffrn_measurement_device_type 'CCD area detector'
_diffrn_measurement_method 'phi and omega scans'
_diffrn_radiation_probe x-ray
_diffrn_radiation_type MoK\a
_diffrn_radiation_wavelength 0.71073
_diffrn_reflns_av_R_equivalents 0.0476
_diffrn_reflns_av_unetI/netI 0.0324
_diffrn_reflns_Laue_measured_fraction_full 0.974
_diffrn_reflns_Laue_measured_fraction_max 0.993
_diffrn_reflns_limit_h_max 16
_diffrn_reflns_limit_h_min -14
_diffrn_reflns_limit_k_max 11
_diffrn_reflns_limit_k_min -11
_diffrn_reflns_limit_l_max 20
_diffrn_reflns_limit_l_min -25
_diffrn_reflns_number 17752
_diffrn_reflns_point_group_measured_fraction_full 0.974
_diffrn_reflns_point_group_measured_fraction_max 0.993
_diffrn_reflns_theta_full 25.242
_diffrn_reflns_theta_max 25.050
_diffrn_reflns_theta_min 1.900
_exptl_absorpt_coefficient_mu 0.093
_exptl_absorpt_correction_T_max 0.981
_exptl_absorpt_correction_T_min 0.972
_exptl_absorpt_correction_type multi-scan
_exptl_crystal_colour brown
_exptl_crystal_density_diffrn 1.353
_exptl_crystal_description needle
_exptl_crystal_F_000 1232
_exptl_crystal_recrystallization_method 'ethyl acetate and hexane'
_exptl_crystal_size_max 0.31
_exptl_crystal_size_mid 0.26
_exptl_crystal_size_min 0.21
_refine_diff_density_max 0.209
_refine_diff_density_min -0.184
_refine_diff_density_rms 0.036
_refine_ls_extinction_method none
_refine_ls_goodness_of_fit_ref 1.053
_refine_ls_hydrogen_treatment mixed
_refine_ls_matrix_type full
_refine_ls_number_parameters 205
_refine_ls_number_reflns 2536
_refine_ls_number_restraints 0
_refine_ls_restrained_S_all 1.053
_refine_ls_R_factor_all 0.0661
_refine_ls_R_factor_gt 0.0463
_refine_ls_shift/su_max 0.002
_refine_ls_shift/su_mean 0.000
_refine_ls_structure_factor_coef Fsqd
_refine_ls_weighting_details 'w=1/[\s^2^(Fo^2^)+(0.0721P)^2^+0.1281P] where P=(Fo^2^+2Fc^2^)/3'
_refine_ls_weighting_scheme calc
_refine_ls_wR_factor_gt 0.1193
_refine_ls_wR_factor_ref 0.1312
_reflns_Friedel_coverage 0.000
_reflns_number_gt 1819
_reflns_number_total 2536
_reflns_threshold_expression 'I > 2\s(I)'
_cod_data_source_file c8cc08470j2.cif
_cod_data_source_block shelx
_cod_depositor_comments
;
The following automatic conversions were performed:

'_exptl_absorpt_correction_type' value 'MULTI-SCAN' changed to
'multi-scan' according to
/home/data/users/saulius/crontab/automatic-downloads/rss-feeds/RSC/lib/dictionaries/cif_core.dic
dictionary named 'cif_core.dic' version 2.4.2 from 2011-04-26.

Automatic conversion script
Id: cif_fix_values 4973 2017-02-22 13:04:09Z antanas 

 Adding full bibliography for 7122632--7122638.cif.
;
_cod_original_cell_volume 2879.4(11)
_cod_database_code 7122634
_shelx_space_group_comment
;
The symmetry employed for this shelxl refinement is uniquely defined
by the following loop, which should always be used as a source of
symmetry information in preference to the above space-group names.
They are only intended as comments.
;
_shelxl_version_number 2013-4

loop_
_space_group_symop_operation_xyz
'x, y, z'
'-x+1/2, -y, z+1/2'
'-x, y+1/2, -z+1/2'
'x+1/2, -y+1/2, -z'
'-x, -y, -z'
'x-1/2, y, -z-1/2'
'x, -y-1/2, z-1/2'
'-x-1/2, y-1/2, z'

loop_
_atom_site_label
_atom_site_type_symbol
_atom_site_fract_x
_atom_site_fract_y
_atom_site_fract_z
_atom_site_U_iso_or_equiv
_atom_site_adp_type
_atom_site_occupancy
_atom_site_site_symmetry_order
_atom_site_calc_flag
_atom_site_refinement_flags_posn
_atom_site_refinement_flags_adp
C6 C 0.79917(13) 0.27077(18) 0.69518(9) 0.0495(5) Uani 1 1 d . .
C1 C 0.78555(13) 0.21935(17) 0.63441(9) 0.0476(5) Uani 1 1 d . .
C2 C 0.85152(13) 0.13009(17) 0.60963(9) 0.0515(5) Uani 1 1 d . .
C5 C 0.88470(14) 0.23366(19) 0.72896(10) 0.0550(5) Uani 1 1 d . .
C7 C 0.73225(15) 0.3592(2) 0.72412(10) 0.0604(6) Uani 1 1 d . .
H7 H 0.6749 0.3824 0.7035 0.072 Uiso 1 1 calc R U
C3 C 0.93540(14) 0.09220(19) 0.64362(10) 0.0597(6) Uani 1 1 d . .
H3 H 0.9801 0.0316 0.6263 0.072 Uiso 1 1 calc R U
C10 C 0.89986(17) 0.2890(2) 0.78810(11) 0.0703(6) Uani 1 1 d . .
H10 H 0.9557 0.2656 0.8103 0.084 Uiso 1 1 calc R U
C4 C 0.95098(15) 0.14321(19) 0.70069(10) 0.0602(6) Uani 1 1 d . .
H4 H 1.0072 0.1181 0.7222 0.072 Uiso 1 1 calc R U
C8 C 0.75019(19) 0.4112(3) 0.78184(11) 0.0773(7) Uani 1 1 d . .
H8 H 0.7056 0.4707 0.8000 0.093 Uiso 1 1 calc R U
C9 C 0.8347(2) 0.3760(3) 0.81359(12) 0.0792(7) Uani 1 1 d . .
H9 H 0.8466 0.4126 0.8529 0.095 Uiso 1 1 calc R U
C13 C 0.46018(13) 0.15009(18) 0.54993(8) 0.0460(5) Uani 1 1 d . .
H13 H 0.4096 0.1800 0.5244 0.055 Uiso 1 1 calc R U
C12 C 0.54030(12) 0.23116(17) 0.55848(8) 0.0450(5) Uani 1 1 d . .
H12 H 0.5430 0.3165 0.5396 0.054 Uiso 1 1 calc R U
C14 C 0.45330(12) 0.02428(17) 0.57870(8) 0.0447(4) Uani 1 1 d . .
C15 C 0.52761(13) -0.01557(18) 0.61826(8) 0.0518(5) Uani 1 1 d . .
H15 H 0.5227 -0.0980 0.6394 0.062 Uiso 1 1 calc R U
C11 C 0.61758(12) 0.18684(17) 0.59516(8) 0.0445(5) Uani 1 1 d . .
C16 C 0.60846(13) 0.06455(18) 0.62680(9) 0.0513(5) Uani 1 1 d . .
H16 H 0.6575 0.0366 0.6540 0.062 Uiso 1 1 calc R U
O1 O 0.84253(10) 0.07077(14) 0.55278(7) 0.0673(4) Uani 1 1 d . .
H1 H 0.7922 0.0975 0.5360 0.101 Uiso 1 1 calc R U
O2 O 0.38172(10) -0.18856(15) 0.59117(7) 0.0652(4) Uani 1 1 d . .
O3 O 0.30383(10) -0.03850(14) 0.53096(7) 0.0645(4) Uani 1 1 d . .
C18 C 0.37145(13) -0.06774(19) 0.56436(9) 0.0496(5) Uani 1 1 d . .
C17 C 0.30977(17) -0.2914(2) 0.57743(12) 0.0780(7) Uani 1 1 d . .
H17A H 0.2510 -0.2486 0.5629 0.117 Uiso 1 1 calc R U
H17B H 0.2960 -0.3429 0.6145 0.117 Uiso 1 1 calc R U
H17C H 0.3344 -0.3513 0.5457 0.117 Uiso 1 1 calc R U
N1 N 0.70344(11) 0.26051(17) 0.59801(8) 0.0529(5) Uani 1 1 d . .
H1A H 0.7009(15) 0.346(2) 0.5863(10) 0.074(7) Uiso 1 1 d . .

loop_
_atom_site_aniso_label
_atom_site_aniso_U_11
_atom_site_aniso_U_22
_atom_site_aniso_U_33
_atom_site_aniso_U_23
_atom_site_aniso_U_13
_atom_site_aniso_U_12
C6 0.0463(11) 0.0445(10) 0.0579(13) 0.0087(9) -0.0019(9) -0.0092(8)
C1 0.0427(11) 0.0398(10) 0.0602(13) 0.0063(8) -0.0094(9) -0.0045(7)
C2 0.0462(11) 0.0438(10) 0.0645(14) -0.0017(9) -0.0109(10) -0.0043(8)
C5 0.0525(12) 0.0512(12) 0.0612(14) 0.0087(9) -0.0083(10) -0.0099(8)
C7 0.0575(13) 0.0626(13) 0.0610(14) 0.0091(10) 0.0035(11) -0.0008(9)
C3 0.0476(12) 0.0513(11) 0.0802(16) -0.0009(10) -0.0098(11) 0.0018(9)
C10 0.0723(15) 0.0771(16) 0.0615(16) 0.0059(11) -0.0139(12) -0.0126(12)
C4 0.0477(12) 0.0571(12) 0.0759(16) 0.0082(10) -0.0180(11) -0.0026(9)
C8 0.0873(18) 0.0794(17) 0.0652(17) 0.0011(13) 0.0154(14) 0.0012(13)
C9 0.0895(19) 0.0851(17) 0.0629(15) -0.0053(13) -0.0055(15) -0.0062(14)
C13 0.0385(10) 0.0546(11) 0.0448(11) -0.0028(8) -0.0020(8) 0.0102(8)
C12 0.0420(11) 0.0440(10) 0.0490(12) 0.0049(8) 0.0004(8) 0.0061(7)
C14 0.0385(10) 0.0482(10) 0.0473(11) -0.0048(8) 0.0003(8) 0.0026(7)
C15 0.0457(11) 0.0484(10) 0.0613(12) 0.0079(9) -0.0082(9) -0.0025(8)
C11 0.0399(10) 0.0437(10) 0.0498(12) -0.0021(8) -0.0033(8) 0.0024(7)
C16 0.0460(11) 0.0470(10) 0.0609(13) 0.0098(9) -0.0143(9) -0.0006(8)
O1 0.0606(10) 0.0650(9) 0.0763(11) -0.0143(7) -0.0172(8) 0.0119(7)
O2 0.0573(9) 0.0611(9) 0.0773(11) 0.0083(7) -0.0126(7) -0.0175(6)
O3 0.0451(8) 0.0673(9) 0.0812(10) -0.0163(7) -0.0177(7) 0.0059(6)
C18 0.0374(11) 0.0576(12) 0.0537(12) -0.0129(9) 0.0003(9) 0.0025(8)
C17 0.0661(15) 0.0714(15) 0.0965(18) -0.0023(13) -0.0063(12) -0.0284(11)
N1 0.0454(10) 0.0411(9) 0.0722(12) 0.0114(8) -0.0121(8) -0.0040(7)

loop_
_atom_type_symbol
_atom_type_description
_atom_type_scat_dispersion_real
_atom_type_scat_dispersion_imag
_atom_type_scat_source
C C 0.0033 0.0016 'International Tables Vol C Tables 4.2.6.8 and 6.1.1.4'
H H 0.0000 0.0000 'International Tables Vol C Tables 4.2.6.8 and 6.1.1.4'
N N 0.0061 0.0033 'International Tables Vol C Tables 4.2.6.8 and 6.1.1.4'
O O 0.0106 0.0060 'International Tables Vol C Tables 4.2.6.8 and 6.1.1.4'

loop_
_geom_angle_atom_site_label_1
_geom_angle_atom_site_label_2
_geom_angle_atom_site_label_3
_geom_angle
C7 C6 C1 122.86(18)
C7 C6 C5 117.98(19)
C1 C6 C5 119.16(18)
C2 C1 C6 120.11(17)
C2 C1 N1 119.33(18)
C6 C1 N1 120.56(17)
O1 C2 C1 124.38(17)
O1 C2 C3 115.17(17)
C1 C2 C3 120.44(19)
C10 C5 C4 122.8(2)
C10 C5 C6 119.0(2)
C4 C5 C6 118.22(19)
C8 C7 C6 121.0(2)
C4 C3 C2 120.24(19)
C9 C10 C5 121.0(2)
C3 C4 C5 121.78(19)
C7 C8 C9 120.2(2)
C10 C9 C8 120.7(2)
C12 C13 C14 120.92(16)
C13 C12 C11 120.36(16)
C15 C14 C13 118.45(16)
C15 C14 C18 121.04(17)
C13 C14 C18 120.41(16)
C16 C15 C14 120.99(17)
N1 C11 C16 120.58(16)
N1 C11 C12 120.66(16)
C16 C11 C12 118.71(16)
C15 C16 C11 120.32(16)
C18 O2 C17 117.73(16)
O3 C18 O2 123.53(17)
O3 C18 C14 124.28(18)
O2 C18 C14 112.17(16)
C11 N1 C1 123.14(15)

loop_
_geom_bond_atom_site_label_1
_geom_bond_atom_site_label_2
_geom_bond_distance
C6 C7 1.406(3)
C6 C1 1.410(3)
C6 C5 1.424(3)
C1 C2 1.366(2)
C1 N1 1.427(2)
C2 O1 1.356(2)
C2 C3 1.410(3)
C5 C10 1.395(3)
C5 C4 1.406(3)
C7 C8 1.361(3)
C3 C4 1.339(3)
C10 C9 1.351(3)
C8 C9 1.386(3)
C13 C12 1.367(2)
C13 C14 1.383(2)
C12 C11 1.388(2)
C14 C15 1.381(2)
C14 C18 1.472(2)
C15 C16 1.370(2)
C11 N1 1.381(2)
C11 C16 1.384(2)
O2 C18 1.325(2)
O2 C17 1.441(2)
O3 C18 1.205(2)
